data_2218040
loop_
_publ_author_name
'Kropid\/lowska, Anna'
'Turowska-Tyrk, Ilona'
'Becker, Barbara'

_publ_section_title
Chlorido(ethyldiphenylphosphine-\k<i>P</i>)(1-pyrrolidinecarbodithioato-\k^2^<i>S</i>,<i>S</i>')nickel(II)
_journal_coeditor_code AT2563
_journal_issue 5
_journal_name_full 'Acta Crystallographica Section E'
_journal_page_first m748
_journal_paper_doi 10.1107/S1600536808011860
_journal_volume 64
_journal_year 2008
_chemical_formula_iupac '[Ni (C5 H8 N S2) Cl (C14 H15 P)]'
_chemical_formula_moiety 'C19 H23 Cl N Ni P S2'
_chemical_formula_sum 'C19 H23 Cl N Ni P S2'
_chemical_formula_weight 454.63
_chemical_name_systematic
;
Chlorido(ethyldiphenylphosphine-\k<i>P</i>)(1-pyrrolidinecarbodithioato-
\k^2^<i>S</i>,<i>S</i>')nickel(II)
;
_space_group_IT_number 14
_symmetry_cell_setting monoclinic
_symmetry_space_group_name_Hall '-P 2ybc'
_symmetry_space_group_name_H-M 'P 1 21/c 1'
_atom_sites_solution_hydrogens geom
_atom_sites_solution_primary direct
_atom_sites_solution_secondary difmap
_cell_angle_alpha 90.00
_cell_angle_beta 90.786(6)
_cell_angle_gamma 90.00
_cell_formula_units_Z 4
_cell_length_a 6.5218(5)
_cell_length_b 19.1695(15)
_cell_length_c 16.6178(14)
_cell_measurement_reflns_used 3645
_cell_measurement_temperature 299(2)
_cell_measurement_theta_max 23.0
_cell_measurement_theta_min 3.5
_cell_volume 2077.4(3)
_computing_cell_refinement 'CrysAlis CCD (Oxford Diffraction, 2003)'
_computing_data_collection 'CrysAlis CCD (Oxford Diffraction, 2003)'
_computing_data_reduction 'CrysAlis RED (Oxford Diffraction, 2003)'
_computing_molecular_graphics
;
ORTEP-3 (Farrugia, 1997) and Mercury (Macrae <i>et al.</i>,
2006)
;
_computing_publication_material 'SHELXL97 (Sheldrick, 2008)'
_computing_structure_refinement 'SHELXL97 (Sheldrick, 2008)'
_computing_structure_solution 'SHELXS97 (Sheldrick, 2008)'
_diffrn_ambient_temperature 299(2)
_diffrn_measured_fraction_theta_full 0.995
_diffrn_measured_fraction_theta_max 0.995
_diffrn_measurement_device_type 'Kuma KM-4-CCD'
_diffrn_measurement_method \w
_diffrn_radiation_monochromator graphite
_diffrn_radiation_source 'fine-focus sealed tube'
_diffrn_radiation_type MoK\a
_diffrn_radiation_wavelength 0.71073
_diffrn_reflns_av_R_equivalents 0.0423
_diffrn_reflns_av_sigmaI/netI 0.0318
_diffrn_reflns_limit_h_max 7
_diffrn_reflns_limit_h_min -6
_diffrn_reflns_limit_k_max 22
_diffrn_reflns_limit_k_min -22
_diffrn_reflns_limit_l_max 18
_diffrn_reflns_limit_l_min -19
_diffrn_reflns_number 10912
_diffrn_reflns_theta_full 25.00
_diffrn_reflns_theta_max 25.00
_diffrn_reflns_theta_min 3.12
_exptl_absorpt_coefficient_mu 1.343
_exptl_absorpt_correction_T_max 0.8039
_exptl_absorpt_correction_T_min 0.5532
_exptl_absorpt_correction_type refdelf
_exptl_absorpt_process_details '(Walker & Stuart, 1983)'
_exptl_crystal_colour violet
_exptl_crystal_density_diffrn 1.454
_exptl_crystal_density_method 'not measured'
_exptl_crystal_description block
_exptl_crystal_F_000 944
_exptl_crystal_size_max 0.50
_exptl_crystal_size_mid 0.21
_exptl_crystal_size_min 0.17
_refine_diff_density_max 0.573
_refine_diff_density_min -0.349
_refine_ls_extinction_method none
_refine_ls_goodness_of_fit_ref 1.084
_refine_ls_hydrogen_treatment constr
_refine_ls_matrix_type full
_refine_ls_number_parameters 226
_refine_ls_number_reflns 3637
_refine_ls_number_restraints 0
_refine_ls_restrained_S_all 1.084
_refine_ls_R_factor_all 0.0484
_refine_ls_R_factor_gt 0.0397
_refine_ls_shift/su_max 0.001
_refine_ls_shift/su_mean 0.000
_refine_ls_structure_factor_coef Fsqd
_refine_ls_weighting_details 'calc w=1/[\s^2^(Fo^2^)+(0.0634P)^2^+0.6647P] where P=(Fo^2^+2Fc^2^)/3'
_refine_ls_weighting_scheme calc
_refine_ls_wR_factor_gt 0.1066
_refine_ls_wR_factor_ref 0.1133
_reflns_number_gt 2989
_reflns_number_total 3637
_reflns_threshold_expression I>2\s(I)
_cod_data_source_file at2563.cif
_cod_data_source_block I
_cod_original_sg_symbol_H-M 'P 21/c'
_cod_database_code 2218040
_cod_database_fobs_code 2218040

loop_
_symmetry_equiv_pos_as_xyz
'x, y, z'
'x, -y+1/2, z+1/2'
'-x, -y, -z'
'-x, y-1/2, -z-1/2'

loop_
_atom_site_type_symbol
_atom_site_label
_atom_site_fract_x
_atom_site_fract_y
_atom_site_fract_z
_atom_site_U_iso_or_equiv
_atom_site_adp_type
_atom_site_calc_flag
_atom_site_refinement_flags
_atom_site_occupancy
Ni Ni1 0.41398(6) 0.542285(19) 0.69879(2) 0.04145(15) Uani d . 1
Cl Cl1 0.45930(14) 0.44894(4) 0.77213(6) 0.0630(3) Uani d . 1
P P1 0.19702(11) 0.59106(4) 0.78208(5) 0.0397(2) Uani d . 1
S S1 0.38209(13) 0.62417(5) 0.60835(5) 0.0544(2) Uani d . 1
S S2 0.64891(13) 0.50962(4) 0.60948(5) 0.0508(2) Uani d . 1
N N1 0.6761(4) 0.61076(14) 0.49827(16) 0.0524(7) Uani d . 1
C C1 0.0929(4) 0.67350(15) 0.74538(17) 0.0421(7) Uani d . 1
C C2 0.2112(5) 0.73347(17) 0.7499(2) 0.0534(8) Uani d . 1
H H2 0.3426 0.7314 0.7722 0.064 Uiso calc R 1
C C3 0.1353(7) 0.79645(19) 0.7214(2) 0.0658(10) Uani d . 1
H H3 0.2148 0.8366 0.7255 0.079 Uiso calc R 1
C C4 -0.0576(7) 0.7995(2) 0.6872(3) 0.0732(11) Uani d . 1
H H4 -0.1092 0.8418 0.6686 0.088 Uiso calc R 1
C C5 -0.1733(7) 0.7405(2) 0.6805(3) 0.0743(11) Uani d . 1
H H5 -0.3029 0.7426 0.6566 0.089 Uiso calc R 1
C C6 -0.0994(5) 0.67784(19) 0.7092(2) 0.0571(9) Uani d . 1
H H6 -0.1796 0.6379 0.7041 0.069 Uiso calc R 1
C C7 0.2986(5) 0.61533(16) 0.88112(18) 0.0447(7) Uani d . 1
C C8 0.1922(6) 0.6611(2) 0.9294(2) 0.0651(10) Uani d . 1
H H8 0.0725 0.6817 0.9097 0.078 Uiso calc R 1
C C9 0.2601(8) 0.6766(2) 1.0060(2) 0.0790(12) Uani d . 1
H H9 0.1865 0.7076 1.0376 0.095 Uiso calc R 1
C C10 0.4359(8) 0.6466(2) 1.0358(2) 0.0769(12) Uani d . 1
H H10 0.4819 0.6569 1.0876 0.092 Uiso calc R 1
C C11 0.5419(7) 0.6020(3) 0.9890(3) 0.0833(13) Uani d . 1
H H11 0.6618 0.5818 1.0090 0.100 Uiso calc R 1
C C12 0.4748(5) 0.5858(2) 0.9115(2) 0.0637(10) Uani d . 1
H H12 0.5495 0.5549 0.8802 0.076 Uiso calc R 1
C C13 -0.0307(5) 0.53894(19) 0.8047(2) 0.0614(9) Uani d . 1
H H13A -0.1441 0.5706 0.8141 0.074 Uiso calc R 1
H H13B -0.0657 0.5114 0.7575 0.074 Uiso calc R 1
C C14 -0.0117(6) 0.4907(2) 0.8755(3) 0.0737(11) Uani d . 1
H H14A -0.1381 0.4659 0.8821 0.111 Uiso calc R 1
H H14B 0.0179 0.5174 0.9232 0.111 Uiso calc R 1
H H14C 0.0973 0.4581 0.8666 0.111 Uiso calc R 1
C C15 0.5834(5) 0.58493(17) 0.55992(19) 0.0468(7) Uani d . 1
C C16 0.6134(7) 0.6751(2) 0.4568(2) 0.0740(11) Uani d . 1
H H16A 0.4787 0.6699 0.4321 0.089 Uiso calc R 1
H H16B 0.6106 0.7141 0.4940 0.089 Uiso calc R 1
C C17 0.7689(10) 0.6853(3) 0.3962(4) 0.125(2) Uani d . 1
H H17A 0.7055 0.6832 0.3431 0.151 Uiso calc R 1
H H17B 0.8298 0.7312 0.4028 0.151 Uiso calc R 1
C C18 0.9245(7) 0.6337(3) 0.4024(3) 0.1021(17) Uani d . 1
H H18A 1.0527 0.6550 0.4198 0.123 Uiso calc R 1
H H18B 0.9453 0.6122 0.3503 0.123 Uiso calc R 1
C C19 0.8606(5) 0.5801(2) 0.4617(2) 0.0609(9) Uani d . 1
H H19A 0.8285 0.5362 0.4353 0.073 Uiso calc R 1
H H19B 0.9673 0.5722 0.5020 0.073 Uiso calc R 1

loop_
_atom_site_aniso_label
_atom_site_aniso_U_11
_atom_site_aniso_U_22
_atom_site_aniso_U_33
_atom_site_aniso_U_12
_atom_site_aniso_U_13
_atom_site_aniso_U_23
Ni1 0.0434(2) 0.0415(2) 0.0394(2) 0.00158(16) -0.00237(16) -0.00039(16)
Cl1 0.0697(6) 0.0521(5) 0.0672(6) 0.0089(4) 0.0010(4) 0.0144(4)
P1 0.0380(4) 0.0437(4) 0.0373(4) -0.0021(3) -0.0015(3) 0.0024(3)
S1 0.0597(5) 0.0577(5) 0.0459(5) 0.0158(4) 0.0092(4) 0.0086(4)
S2 0.0543(5) 0.0506(5) 0.0475(5) 0.0093(4) 0.0022(4) -0.0024(4)
N1 0.0547(16) 0.0542(16) 0.0486(15) 0.0051(13) 0.0081(13) 0.0023(13)
C1 0.0450(16) 0.0463(17) 0.0351(15) 0.0027(13) 0.0054(12) 0.0009(13)
C2 0.0593(19) 0.0530(19) 0.0481(18) -0.0062(16) 0.0068(15) 0.0000(15)
C3 0.085(3) 0.050(2) 0.063(2) -0.0068(19) 0.019(2) 0.0035(17)
C4 0.091(3) 0.054(2) 0.074(3) 0.022(2) 0.010(2) 0.0109(19)
C5 0.073(2) 0.067(3) 0.082(3) 0.018(2) -0.008(2) 0.013(2)
C6 0.056(2) 0.057(2) 0.058(2) 0.0034(16) -0.0081(16) 0.0028(16)
C7 0.0473(17) 0.0488(17) 0.0381(16) -0.0055(13) -0.0004(13) 0.0008(13)
C8 0.077(2) 0.070(2) 0.048(2) 0.0109(19) -0.0018(17) -0.0049(18)
C9 0.116(4) 0.074(3) 0.047(2) 0.000(3) 0.008(2) -0.008(2)
C10 0.105(3) 0.078(3) 0.048(2) -0.025(3) -0.014(2) 0.001(2)
C11 0.074(3) 0.111(4) 0.064(3) 0.001(2) -0.029(2) -0.002(3)
C12 0.0516(19) 0.086(3) 0.054(2) 0.0034(18) -0.0077(16) -0.0089(19)
C13 0.0479(19) 0.070(2) 0.066(2) -0.0158(16) -0.0042(16) 0.0143(18)
C14 0.061(2) 0.066(2) 0.094(3) -0.0119(18) 0.002(2) 0.027(2)
C15 0.0475(17) 0.0486(18) 0.0443(17) 0.0054(14) -0.0042(13) -0.0050(14)
C16 0.090(3) 0.069(2) 0.064(2) 0.011(2) 0.020(2) 0.015(2)
C17 0.145(5) 0.091(4) 0.142(5) 0.014(4) 0.076(4) 0.045(4)
C18 0.081(3) 0.127(4) 0.100(4) 0.016(3) 0.043(3) 0.042(3)
C19 0.0510(19) 0.070(2) 0.062(2) -0.0008(17) 0.0124(16) -0.0050(18)

loop_
_atom_type_symbol
_atom_type_description
_atom_type_scat_dispersion_real
_atom_type_scat_dispersion_imag
_atom_type_scat_source
C C 0.0033 0.0016 'International Tables Vol C Tables 4.2.6.8 and 6.1.1.4'
H H 0.0000 0.0000 'International Tables Vol C Tables 4.2.6.8 and 6.1.1.4'
N N 0.0061 0.0033 'International Tables Vol C Tables 4.2.6.8 and 6.1.1.4'
P P 0.1023 0.0942 'International Tables Vol C Tables 4.2.6.8 and 6.1.1.4'
S S 0.1246 0.1234 'International Tables Vol C Tables 4.2.6.8 and 6.1.1.4'
Cl Cl 0.1484 0.1585 'International Tables Vol C Tables 4.2.6.8 and 6.1.1.4'
Ni Ni 0.3393 1.1124 'International Tables Vol C Tables 4.2.6.8 and 6.1.1.4'

loop_
_geom_angle_atom_site_label_1
_geom_angle_atom_site_label_2
_geom_angle_atom_site_label_3
_geom_angle
S1 Ni1 Cl1 170.25(4)
S1 Ni1 P1 94.10(3)
Cl1 Ni1 P1 94.62(3)
S1 Ni1 S2 78.70(3)
Cl1 Ni1 S2 92.99(4)
P1 Ni1 S2 171.11(4)
C1 P1 C7 102.11(14)
C1 P1 C13 104.01(16)
C7 P1 C13 103.83(16)
C1 P1 Ni1 113.44(9)
C7 P1 Ni1 116.52(10)
C13 P1 Ni1 115.28(14)
C15 S1 Ni1 86.65(11)
C15 S2 Ni1 85.09(11)
C15 N1 C16 124.2(3)
C15 N1 C19 124.4(3)
C16 N1 C19 111.4(3)
C2 C1 C6 118.3(3)
C2 C1 P1 119.8(2)
C6 C1 P1 121.9(2)
C3 C2 C1 120.6(3)
C3 C2 H2 119.7
C1 C2 H2 119.7
C4 C3 C2 119.9(4)
C4 C3 H3 120.1
C2 C3 H3 120.1
C5 C4 C3 120.1(4)
C5 C4 H4 119.9
C3 C4 H4 119.9
C4 C5 C6 120.3(4)
C4 C5 H5 119.8
C6 C5 H5 119.8
C5 C6 C1 120.8(4)
C5 C6 H6 119.6
C1 C6 H6 119.6
C12 C7 C8 118.2(3)
C12 C7 P1 121.3(3)
C8 C7 P1 120.4(3)
C9 C8 C7 121.1(4)
C9 C8 H8 119.4
C7 C8 H8 119.4
C10 C9 C8 120.1(4)
C10 C9 H9 120.0
C8 C9 H9 120.0
C11 C10 C9 119.4(4)
C11 C10 H10 120.3
C9 C10 H10 120.3
C10 C11 C12 121.1(4)
C10 C11 H11 119.5
C12 C11 H11 119.5
C7 C12 C11 120.1(4)
C7 C12 H12 120.0
C11 C12 H12 120.0
C14 C13 P1 116.0(3)
C14 C13 H13A 108.3
P1 C13 H13A 108.3
C14 C13 H13B 108.3
P1 C13 H13B 108.3
H13A C13 H13B 107.4
C13 C14 H14A 109.5
C13 C14 H14B 109.5
H14A C14 H14B 109.5
C13 C14 H14C 109.5
H14A C14 H14C 109.5
H14B C14 H14C 109.5
N1 C15 S2 125.9(2)
N1 C15 S1 124.7(2)
S2 C15 S1 109.28(18)
C17 C16 N1 104.2(3)
C17 C16 H16A 110.9
N1 C16 H16A 110.9
C17 C16 H16B 110.9
N1 C16 H16B 110.9
H16A C16 H16B 108.9
C18 C17 C16 111.2(4)
C18 C17 H17A 109.4
C16 C17 H17A 109.4
C18 C17 H17B 109.4
C16 C17 H17B 109.4
H17A C17 H17B 108.0
C17 C18 C19 108.8(4)
C17 C18 H18A 109.9
C19 C18 H18A 109.9
C17 C18 H18B 109.9
C19 C18 H18B 109.9
H18A C18 H18B 108.3
N1 C19 C18 103.6(3)
N1 C19 H19A 111.0
C18 C19 H19A 111.0
N1 C19 H19B 111.0
C18 C19 H19B 111.0
H19A C19 H19B 109.0

loop_
_geom_bond_atom_site_label_1
_geom_bond_atom_site_label_2
_geom_bond_distance
Ni1 S1 2.1812(9)
Ni1 Cl1 2.1828(9)
Ni1 P1 2.2014(8)
Ni1 S2 2.2371(9)
P1 C1 1.822(3)
P1 C7 1.826(3)
P1 C13 1.833(3)
S1 C15 1.722(3)
S2 C15 1.713(3)
N1 C15 1.295(4)
N1 C16 1.468(5)
N1 C19 1.477(4)
C1 C2 1.386(4)
C1 C6 1.386(4)
C2 C3 1.385(5)
C2 H2 0.9300
C3 C4 1.375(6)
C3 H3 0.9300
C4 C5 1.362(6)
C4 H4 0.9300
C5 C6 1.377(5)
C5 H5 0.9300
C6 H6 0.9300
C7 C12 1.371(5)
C7 C8 1.382(5)
C8 C9 1.375(5)
C8 H8 0.9300
C9 C10 1.369(6)
C9 H9 0.9300
C10 C11 1.353(6)
C10 H10 0.9300
C11 C12 1.389(5)
C11 H11 0.9300
C12 H12 0.9300
C13 C14 1.501(5)
C13 H13A 0.9700
C13 H13B 0.9700
C14 H14A 0.9600
C14 H14B 0.9600
C14 H14C 0.9600
C16 C17 1.453(6)
C16 H16A 0.9700
C16 H16B 0.9700
C17 C18 1.420(7)
C17 H17A 0.9700
C17 H17B 0.9700
C18 C19 1.488(5)
C18 H18A 0.9700
C18 H18B 0.9700
C19 H19A 0.9700
C19 H19B 0.9700
